data_7038373
loop_
_publ_author_name
'Nakagawa, N.'
'Derrah, E. J.'
'Schelwies, M.'
'Rominger, F.'
'Trapp, O.'
'Schaub, T.'

_publ_section_title
;
 Triphos derivatives and diphosphines as ligands in the
 ruthenium-catalysed alcohol amination with NH3.
;
_journal_issue 16
_journal_name_full 'Dalton transactions (Cambridge, England : 2003)'
_journal_page_first 6856
_journal_page_last 6865
_journal_paper_doi 10.1039/c5dt04870b
_journal_volume 45
_journal_year 2016
_chemical_formula_sum 'C49 H48 Cl3 O2 P3 Ru'
_chemical_formula_weight 969.20
_chemical_name_common 'E in manuscript'
_space_group_crystal_system monoclinic
_space_group_IT_number 14
_space_group_name_Hall '-P 2yn'
_space_group_name_H-M_alt 'P 1 21/n 1'
_symmetry_space_group_name_Hall '-P 2yn'
_symmetry_space_group_name_H-M 'P 1 21/n 1'
_atom_sites_solution_hydrogens mixed
_audit_creation_method SHELXL-2014/7
_audit_update_record
;
2015-12-03 deposited with the CCDC.
2016-02-08 downloaded from the CCDC.
;
_cell_angle_alpha 90
_cell_angle_beta 94.4486(12)
_cell_angle_gamma 90
_cell_formula_units_Z 4
_cell_length_a 11.8254(8)
_cell_length_b 26.2437(18)
_cell_length_c 14.7497(10)
_cell_measurement_reflns_used 8323
_cell_measurement_temperature 200(2)
_cell_measurement_theta_max 27.88
_cell_measurement_theta_min 2.27
_cell_volume 4563.7(5)
_computing_cell_refinement 'Bruker SAINT'
_computing_data_collection 'Bruker APEX2'
_computing_data_reduction 'Bruker SAINT'
_computing_molecular_graphics 'Bruker SHELXTL'
_computing_publication_material 'Bruker SHELXTL'
_computing_structure_refinement 'SHELXL-2014/7 (Sheldrick, 2014)'
_computing_structure_solution 'SHELXS-97 (Sheldrick 2008)'
_diffrn_ambient_temperature 200(2)
_diffrn_measured_fraction_theta_full 1.000
_diffrn_measured_fraction_theta_max 0.997
_diffrn_measurement_device_type 'Bruker APEX-II Quazar area detector'
_diffrn_measurement_method '\f and \w scans'
_diffrn_radiation_type MoK\a
_diffrn_radiation_wavelength 0.71073
_diffrn_reflns_av_R_equivalents 0.0819
_diffrn_reflns_av_unetI/netI 0.0833
_diffrn_reflns_Laue_measured_fraction_full 1.000
_diffrn_reflns_Laue_measured_fraction_max 0.997
_diffrn_reflns_limit_h_max 16
_diffrn_reflns_limit_h_min -16
_diffrn_reflns_limit_k_max 36
_diffrn_reflns_limit_k_min -36
_diffrn_reflns_limit_l_max 20
_diffrn_reflns_limit_l_min -20
_diffrn_reflns_number 51234
_diffrn_reflns_point_group_measured_fraction_full 1.000
_diffrn_reflns_point_group_measured_fraction_max 0.997
_diffrn_reflns_theta_full 25.242
_diffrn_reflns_theta_max 29.239
_diffrn_reflns_theta_min 1.552
_diffrn_source 'ImuS microsource'
_exptl_absorpt_coefficient_mu 0.663
_exptl_absorpt_correction_T_max 0.9749
_exptl_absorpt_correction_T_min 0.8323
_exptl_absorpt_correction_type multi-scan
_exptl_absorpt_process_details
;
Sheldrick, G. M. (2008). <i>SADABS</i>. University of G\"ottingen, Germany.
;
_exptl_crystal_colour colourless
_exptl_crystal_density_diffrn 1.411
_exptl_crystal_description polyhedron
_exptl_crystal_F_000 1992
_exptl_crystal_size_max 0.120
_exptl_crystal_size_mid 0.110
_exptl_crystal_size_min 0.080
_refine_diff_density_max 2.852
_refine_diff_density_min -1.592
_refine_diff_density_rms 0.128
_refine_ls_extinction_method none
_refine_ls_goodness_of_fit_ref 1.048
_refine_ls_hydrogen_treatment mixed
_refine_ls_matrix_type full
_refine_ls_number_parameters 528
_refine_ls_number_reflns 12377
_refine_ls_number_restraints 9
_refine_ls_restrained_S_all 1.052
_refine_ls_R_factor_all 0.0957
_refine_ls_R_factor_gt 0.0608
_refine_ls_shift/su_max 0.003
_refine_ls_shift/su_mean 0.000
_refine_ls_structure_factor_coef Fsqd
_refine_ls_weighting_details 'w=1/[\s^2^(Fo^2^)+(0.0754P)^2^+5.2848P] where P=(Fo^2^+2Fc^2^)/3'
_refine_ls_weighting_scheme calc
_refine_ls_wR_factor_gt 0.1480
_refine_ls_wR_factor_ref 0.1667
_reflns_Friedel_coverage 0.000
_reflns_number_gt 8429
_reflns_number_total 12377
_reflns_threshold_expression 'I > 2\s(I)'
_cod_data_source_file c5dt04870b2.cif
_cod_data_source_block nn1
_cod_depositor_comments 'Adding full bibliography for 7038370--7038373.cif.'
_cod_database_code 7038373
_shelx_shelxl_version_number 2014/7
_shelx_space_group_comment
; 
The symmetry employed for this shelxl refinement is uniquely defined 
by the following loop, which should always be used as a source of 
symmetry information in preference to the above space-group names. 
They are only intended as comments. 
;
_shelx_estimated_absorpt_t_min 0.925
_shelx_estimated_absorpt_t_max 0.949

loop_
_space_group_symop_operation_xyz
'x, y, z'
'-x+1/2, y+1/2, -z+1/2'
'-x, -y, -z'
'x-1/2, -y-1/2, z-1/2'

loop_
_atom_site_label
_atom_site_type_symbol
_atom_site_fract_x
_atom_site_fract_y
_atom_site_fract_z
_atom_site_U_iso_or_equiv
_atom_site_adp_type
_atom_site_occupancy
_atom_site_site_symmetry_order
_atom_site_calc_flag
_atom_site_refinement_flags_posn
_atom_site_refinement_flags_adp
Ru1 Ru -0.57145(2) -0.35572(2) -0.83307(2) 0.01745(9) Uani 1 1 d . .
H1 H -0.688(4) -0.3369(19) -0.887(3) 0.044(14) Uiso 1 1 d . .
Cl1 Cl -0.50409(9) -0.37215(4) -0.98491(7) 0.0297(2) Uani 1 1 d . .
C1 C -0.6380(3) -0.34585(15) -0.7254(3) 0.0255(9) Uani 1 1 d . .
O1 O -0.6805(3) -0.33917(13) -0.6620(2) 0.0380(8) Uani 1 1 d . .
P1 P -0.39053(8) -0.39314(4) -0.77998(7) 0.0183(2) Uani 1 1 d . .
P2 P -0.66294(8) -0.43489(4) -0.85823(7) 0.0187(2) Uani 1 1 d . .
P3 P -0.52187(9) -0.26779(4) -0.82875(7) 0.0212(2) Uani 1 1 d . .
C5 C -0.4941(4) -0.49972(16) -0.6984(3) 0.0260(9) Uani 1 1 d . .
H5A H -0.5523 -0.5255 -0.6899 0.039 Uiso 1 1 calc R U
H5B H -0.4251 -0.5080 -0.6601 0.039 Uiso 1 1 calc R U
H5C H -0.5219 -0.4662 -0.6814 0.039 Uiso 1 1 calc R U
C6 C -0.4125(3) -0.55032(15) -0.8203(3) 0.0246(9) Uani 1 1 d . .
H6A H -0.3898 -0.5493 -0.8835 0.029 Uiso 1 1 calc R U
H6B H -0.3430 -0.5551 -0.7793 0.029 Uiso 1 1 calc R U
O7 O -0.4853(3) -0.59227(11) -0.8109(2) 0.0359(7) Uani 1 1 d . .
H7 H -0.4898 -0.6094 -0.8592 0.054 Uiso 1 1 calc R U
C8 C -0.3763(3) -0.45949(14) -0.8181(3) 0.0211(8) Uani 1 1 d . .
H8A H -0.3714 -0.4587 -0.8848 0.025 Uiso 1 1 calc R U
H8B H -0.3026 -0.4724 -0.7910 0.025 Uiso 1 1 calc R U
C9 C -0.4672(3) -0.49894(14) -0.7982(3) 0.0199(8) Uani 1 1 d . .
C10 C -0.5741(3) -0.49281(15) -0.8640(3) 0.0221(8) Uani 1 1 d . .
H10A H -0.6236 -0.5226 -0.8551 0.027 Uiso 1 1 calc R U
H10B H -0.5500 -0.4951 -0.9266 0.027 Uiso 1 1 calc R U
C11 C -0.2630(3) -0.36533(14) -0.8260(3) 0.0216(8) Uani 1 1 d . .
C12 C -0.2014(3) -0.32765(16) -0.7775(3) 0.0266(9) Uani 1 1 d . .
H12 H -0.2229 -0.3175 -0.7195 0.032 Uiso 1 1 calc R U
C13 C -0.1085(4) -0.30480(17) -0.8136(4) 0.0362(11) Uani 1 1 d . .
H13 H -0.0676 -0.2789 -0.7801 0.043 Uiso 1 1 calc R U
C14 C -0.0752(4) -0.31931(19) -0.8972(4) 0.0397(12) Uani 1 1 d . .
H14 H -0.0108 -0.3040 -0.9208 0.048 Uiso 1 1 calc R U
C15 C -0.1364(4) -0.35642(18) -0.9467(3) 0.0375(11) Uani 1 1 d . .
H15 H -0.1145 -0.3663 -1.0048 0.045 Uiso 1 1 calc R U
C16 C -0.2300(4) -0.37916(17) -0.9115(3) 0.0302(10) Uani 1 1 d . .
H16 H -0.2719 -0.4044 -0.9460 0.036 Uiso 1 1 calc R U
C21 C -0.3444(3) -0.39813(15) -0.6580(3) 0.0222(8) Uani 1 1 d . .
C22 C -0.2379(4) -0.41730(17) -0.6308(3) 0.0295(9) Uani 1 1 d . .
H22 H -0.1888 -0.4278 -0.6753 0.035 Uiso 1 1 calc R U
C23 C -0.2026(4) -0.4213(2) -0.5397(3) 0.0404(12) Uani 1 1 d . .
H23 H -0.1296 -0.4347 -0.5220 0.048 Uiso 1 1 calc R U
C24 C -0.2718(5) -0.4060(2) -0.4741(3) 0.0474(13) Uani 1 1 d . .
H24 H -0.2464 -0.4082 -0.4115 0.057 Uiso 1 1 calc R U
C25 C -0.3783(4) -0.3875(2) -0.5000(3) 0.0423(12) Uani 1 1 d . .
H25 H -0.4270 -0.3773 -0.4551 0.051 Uiso 1 1 calc R U
C26 C -0.4148(4) -0.38364(17) -0.5916(3) 0.0296(10) Uani 1 1 d . .
H26 H -0.4887 -0.3710 -0.6089 0.036 Uiso 1 1 calc R U
C31 C -0.7554(3) -0.44150(15) -0.9642(3) 0.0211(8) Uani 1 1 d . .
C32 C -0.8049(3) -0.48883(17) -0.9872(3) 0.0287(9) Uani 1 1 d . .
H32 H -0.7859 -0.5178 -0.9506 0.034 Uiso 1 1 calc R U
C33 C -0.8812(4) -0.49360(19) -1.0627(3) 0.0386(11) Uani 1 1 d . .
H33 H -0.9128 -0.5260 -1.0781 0.046 Uiso 1 1 calc R U
C34 C -0.9118(4) -0.4520(2) -1.1158(3) 0.0398(12) Uani 1 1 d . .
H34 H -0.9649 -0.4555 -1.1671 0.048 Uiso 1 1 calc R U
C35 C -0.8642(4) -0.4049(2) -1.0933(3) 0.0413(12) Uani 1 1 d . .
H35 H -0.8842 -0.3760 -1.1298 0.050 Uiso 1 1 calc R U
C36 C -0.7869(4) -0.39987(17) -1.0172(3) 0.0306(10) Uani 1 1 d . .
H36 H -0.7557 -0.3673 -1.0018 0.037 Uiso 1 1 calc R U
C41 C -0.7741(3) -0.44964(15) -0.7806(3) 0.0218(8) Uani 1 1 d . .
C42 C -0.7825(4) -0.49511(17) -0.7344(3) 0.0340(11) Uani 1 1 d . .
H42 H -0.7248 -0.5202 -0.7367 0.041 Uiso 1 1 calc R U
C43 C -0.8758(4) -0.5040(2) -0.6846(4) 0.0436(13) Uani 1 1 d . .
H43 H -0.8818 -0.5354 -0.6531 0.052 Uiso 1 1 calc R U
C44 C -0.9595(4) -0.46795(19) -0.6805(3) 0.0366(11) Uani 1 1 d . .
H44 H -1.0220 -0.4741 -0.6452 0.044 Uiso 1 1 calc R U
C45 C -0.9525(4) -0.42299(18) -0.7274(3) 0.0359(11) Uani 1 1 d . .
H45 H -1.0109 -0.3982 -0.7259 0.043 Uiso 1 1 calc R U
C46 C -0.8592(4) -0.41397(16) -0.7773(3) 0.0316(10) Uani 1 1 d . .
H46 H -0.8542 -0.3828 -0.8094 0.038 Uiso 1 1 calc R U
C51 C -0.4832(3) -0.24173(14) -0.9366(3) 0.0231(8) Uani 1 1 d . .
C52 C -0.5457(4) -0.20416(17) -0.9837(3) 0.0313(10) Uani 1 1 d . .
H52 H -0.6106 -0.1900 -0.9589 0.038 Uiso 1 1 calc R U
C53 C -0.5134(4) -0.18711(19) -1.0674(3) 0.0393(12) Uani 1 1 d . .
H53 H -0.5573 -0.1618 -1.1000 0.047 Uiso 1 1 calc R U
C54 C -0.4186(4) -0.2064(2) -1.1032(3) 0.0413(12) Uani 1 1 d . .
H54 H -0.3971 -0.1942 -1.1600 0.050 Uiso 1 1 calc R U
C55 C -0.3543(4) -0.24361(18) -1.0570(3) 0.0361(11) Uani 1 1 d . .
H55 H -0.2887 -0.2570 -1.0817 0.043 Uiso 1 1 calc R U
C56 C -0.3869(4) -0.26108(16) -0.9738(3) 0.0307(10) Uani 1 1 d . .
H56 H -0.3429 -0.2866 -0.9418 0.037 Uiso 1 1 calc R U
C61 C -0.4062(4) -0.24604(15) -0.7473(3) 0.0276(9) Uani 1 1 d . .
C62 C -0.3192(4) -0.21431(17) -0.7700(4) 0.0369(11) Uani 1 1 d . .
H62 H -0.3183 -0.2023 -0.8307 0.044 Uiso 1 1 calc R U
C63 C -0.2334(4) -0.19977(19) -0.7060(4) 0.0456(13) Uani 1 1 d . .
H63 H -0.1748 -0.1777 -0.7226 0.055 Uiso 1 1 calc R U
C64 C -0.2334(5) -0.21745(19) -0.6180(4) 0.0488(15) Uani 1 1 d . .
H64 H -0.1724 -0.2092 -0.5748 0.059 Uiso 1 1 calc R U
C65 C -0.3221(4) -0.24728(19) -0.5927(4) 0.0436(13) Uani 1 1 d . .
H65 H -0.3240 -0.2580 -0.5313 0.052 Uiso 1 1 calc R U
C66 C -0.4079(4) -0.26155(18) -0.6565(3) 0.0363(11) Uani 1 1 d . .
H66 H -0.4685 -0.2821 -0.6387 0.044 Uiso 1 1 calc R U
C71 C -0.6367(4) -0.22536(16) -0.7979(3) 0.0289(9) Uani 1 1 d . .
C72 C -0.7490(4) -0.23700(18) -0.8207(4) 0.0393(12) Uani 1 1 d . .
H72 H -0.7682 -0.2680 -0.8512 0.047 Uiso 1 1 calc R U
C73 C -0.8347(5) -0.2036(2) -0.7993(5) 0.0558(17) Uani 1 1 d . .
H73 H -0.9117 -0.2122 -0.8151 0.067 Uiso 1 1 calc R U
C74 C -0.8088(6) -0.1583(2) -0.7555(4) 0.0595(18) Uani 1 1 d . .
H74 H -0.8675 -0.1356 -0.7415 0.071 Uiso 1 1 calc R U
C75 C -0.6979(6) -0.1463(2) -0.7324(4) 0.0578(17) Uani 1 1 d . .
H75 H -0.6795 -0.1155 -0.7010 0.069 Uiso 1 1 calc R U
C76 C -0.6117(5) -0.17915(19) -0.7547(4) 0.0453(13) Uani 1 1 d . .
H76 H -0.5348 -0.1698 -0.7403 0.054 Uiso 1 1 calc R U
C81 C -0.7773(9) -0.4052(5) -0.4846(6) 0.161(5) Uani 1 1 d . U
H81A H -0.7511 -0.4343 -0.5201 0.193 Uiso 1 1 calc R U
H81B H -0.8111 -0.3794 -0.5275 0.193 Uiso 1 1 calc R U
Cl2 Cl -0.6646(2) -0.37916(16) -0.4178(2) 0.1554(13) Uani 1 1 d . U
Cl3 Cl -0.8790(2) -0.42596(11) -0.4101(2) 0.1375(11) Uani 1 1 d . U

loop_
_atom_site_aniso_label
_atom_site_aniso_U_11
_atom_site_aniso_U_22
_atom_site_aniso_U_33
_atom_site_aniso_U_23
_atom_site_aniso_U_13
_atom_site_aniso_U_12
Ru1 0.01570(15) 0.02081(15) 0.01581(16) -0.00074(12) 0.00097(11) 0.00084(11)
Cl1 0.0293(5) 0.0378(5) 0.0223(5) -0.0029(4) 0.0032(4) -0.0036(4)
C1 0.0189(19) 0.024(2) 0.032(2) 0.0012(18) -0.0074(18) 0.0010(15)
O1 0.0302(17) 0.052(2) 0.0316(18) -0.0024(16) 0.0043(15) 0.0031(15)
P1 0.0150(4) 0.0221(5) 0.0180(5) -0.0009(4) 0.0015(4) 0.0001(4)
P2 0.0154(5) 0.0228(5) 0.0178(5) -0.0005(4) 0.0021(4) 0.0000(4)
P3 0.0224(5) 0.0211(5) 0.0199(5) -0.0013(4) -0.0002(4) 0.0018(4)
C5 0.028(2) 0.029(2) 0.021(2) 0.0009(17) 0.0054(17) -0.0048(16)
C6 0.0208(19) 0.0241(19) 0.029(2) 0.0013(17) 0.0053(17) 0.0008(15)
O7 0.0434(19) 0.0280(16) 0.0371(19) -0.0021(14) 0.0078(16) -0.0023(14)
C8 0.0181(18) 0.0210(18) 0.025(2) -0.0035(16) 0.0060(16) 0.0019(14)
C9 0.0191(18) 0.0192(17) 0.022(2) -0.0001(15) 0.0024(15) 0.0028(14)
C10 0.0198(19) 0.0253(19) 0.022(2) -0.0026(16) 0.0054(16) 0.0009(15)
C11 0.0173(18) 0.0213(18) 0.026(2) 0.0023(16) 0.0043(16) 0.0028(14)
C12 0.024(2) 0.029(2) 0.026(2) -0.0031(18) 0.0026(17) -0.0015(16)
C13 0.032(2) 0.031(2) 0.045(3) 0.002(2) 0.000(2) -0.0088(19)
C14 0.031(2) 0.044(3) 0.045(3) 0.009(2) 0.008(2) -0.011(2)
C15 0.037(3) 0.043(3) 0.035(3) 0.004(2) 0.018(2) -0.002(2)
C16 0.028(2) 0.031(2) 0.032(2) -0.0007(19) 0.0041(19) 0.0011(17)
C21 0.0186(18) 0.0252(19) 0.022(2) 0.0012(16) -0.0016(16) -0.0020(15)
C22 0.020(2) 0.043(2) 0.025(2) 0.004(2) 0.0023(17) 0.0032(17)
C23 0.030(2) 0.060(3) 0.030(3) 0.004(2) -0.005(2) 0.010(2)
C24 0.053(3) 0.066(4) 0.021(2) 0.002(2) -0.007(2) 0.010(3)
C25 0.047(3) 0.059(3) 0.021(2) -0.002(2) 0.003(2) 0.019(2)
C26 0.025(2) 0.040(2) 0.023(2) -0.0034(19) 0.0003(18) 0.0100(18)
C31 0.0173(18) 0.0277(19) 0.0186(19) -0.0034(16) 0.0021(15) 0.0002(15)
C32 0.025(2) 0.033(2) 0.028(2) -0.0024(18) -0.0029(18) -0.0034(17)
C33 0.030(2) 0.039(3) 0.045(3) -0.014(2) -0.006(2) -0.0062(19)
C34 0.029(2) 0.054(3) 0.034(3) -0.008(2) -0.013(2) -0.001(2)
C35 0.037(3) 0.047(3) 0.037(3) 0.010(2) -0.013(2) -0.002(2)
C36 0.029(2) 0.035(2) 0.027(2) 0.0024(19) -0.0028(19) -0.0044(18)
C41 0.0189(18) 0.0252(19) 0.022(2) 0.0000(16) 0.0029(16) -0.0018(15)
C42 0.020(2) 0.037(2) 0.045(3) 0.014(2) 0.007(2) 0.0055(17)
C43 0.030(2) 0.048(3) 0.054(3) 0.027(3) 0.010(2) 0.002(2)
C44 0.025(2) 0.053(3) 0.034(3) 0.007(2) 0.013(2) 0.000(2)
C45 0.027(2) 0.039(2) 0.044(3) -0.006(2) 0.016(2) 0.0033(19)
C46 0.030(2) 0.026(2) 0.040(3) 0.004(2) 0.009(2) 0.0021(17)
C51 0.025(2) 0.0216(18) 0.023(2) 0.0019(16) -0.0012(17) -0.0055(15)
C52 0.026(2) 0.038(2) 0.030(2) 0.005(2) 0.0012(19) 0.0004(18)
C53 0.032(2) 0.049(3) 0.037(3) 0.020(2) 0.001(2) -0.003(2)
C54 0.040(3) 0.055(3) 0.030(3) 0.011(2) 0.006(2) -0.013(2)
C55 0.035(2) 0.037(2) 0.038(3) 0.005(2) 0.008(2) -0.0010(19)
C56 0.031(2) 0.028(2) 0.033(2) 0.0006(19) 0.006(2) 0.0010(17)
C61 0.032(2) 0.0229(19) 0.027(2) -0.0062(17) -0.0045(18) 0.0016(16)
C62 0.038(3) 0.032(2) 0.039(3) -0.003(2) -0.002(2) -0.003(2)
C63 0.038(3) 0.036(3) 0.060(4) -0.014(3) -0.014(3) -0.006(2)
C64 0.047(3) 0.038(3) 0.057(4) -0.021(3) -0.027(3) 0.010(2)
C65 0.054(3) 0.039(3) 0.034(3) -0.008(2) -0.018(2) 0.007(2)
C66 0.042(3) 0.035(2) 0.031(3) -0.005(2) -0.008(2) 0.004(2)
C71 0.038(2) 0.031(2) 0.018(2) 0.0045(18) 0.0032(18) 0.0089(18)
C72 0.036(3) 0.031(2) 0.052(3) 0.007(2) 0.011(2) 0.0111(19)
C73 0.035(3) 0.055(3) 0.081(5) 0.029(3) 0.026(3) 0.017(2)
C74 0.078(5) 0.054(3) 0.052(4) 0.014(3) 0.040(3) 0.041(3)
C75 0.083(5) 0.044(3) 0.045(3) -0.011(3) -0.002(3) 0.036(3)
C76 0.056(3) 0.038(3) 0.039(3) -0.014(2) -0.011(3) 0.018(2)
C81 0.160(8) 0.236(13) 0.080(6) 0.078(7) -0.026(5) -0.120(9)
Cl2 0.0713(16) 0.240(4) 0.155(3) 0.024(3) 0.0088(17) 0.0033(19)
Cl3 0.114(2) 0.129(2) 0.173(3) 0.060(2) 0.033(2) -0.0277(16)

loop_
_atom_type_symbol
_atom_type_description
_atom_type_scat_dispersion_real
_atom_type_scat_dispersion_imag
_atom_type_scat_source
C C 0.0033 0.0016 'International Tables Vol C Tables 4.2.6.8 and 6.1.1.4'
H H 0.0000 0.0000 'International Tables Vol C Tables 4.2.6.8 and 6.1.1.4'
O O 0.0106 0.0060 'International Tables Vol C Tables 4.2.6.8 and 6.1.1.4'
P P 0.1023 0.0942 'International Tables Vol C Tables 4.2.6.8 and 6.1.1.4'
Cl Cl 0.1484 0.1585 'International Tables Vol C Tables 4.2.6.8 and 6.1.1.4'
Ru Ru -1.2594 0.8363 'International Tables Vol C Tables 4.2.6.8 and 6.1.1.4'

loop_
_geom_angle_atom_site_label_1
_geom_angle_atom_site_label_2
_geom_angle_atom_site_label_3
_geom_angle
C1 Ru1 P2 92.18(13)
C1 Ru1 P3 87.80(13)
P2 Ru1 P3 165.28(4)
C1 Ru1 P1 101.72(12)
P2 Ru1 P1 94.38(3)
P3 Ru1 P1 100.04(4)
C1 Ru1 Cl1 173.38(12)
P2 Ru1 Cl1 83.10(4)
P3 Ru1 Cl1 95.58(4)
P1 Ru1 Cl1 83.33(4)
C1 Ru1 H1 88.6(17)
P2 Ru1 H1 80.1(17)
P3 Ru1 H1 85.2(17)
P1 Ru1 H1 168.6(17)
Cl1 Ru1 H1 86.1(17)
O1 C1 Ru1 177.9(4)
C8 P1 C21 101.77(18)
C8 P1 C11 99.45(17)
C21 P1 C11 101.43(18)
C8 P1 Ru1 112.51(13)
C21 P1 Ru1 122.01(13)
C11 P1 Ru1 116.41(13)
C31 P2 C41 95.84(18)
C31 P2 C10 100.66(18)
C41 P2 C10 106.80(18)
C31 P2 Ru1 116.78(13)
C41 P2 Ru1 115.22(13)
C10 P2 Ru1 118.37(13)
C51 P3 C61 103.26(19)
C51 P3 C71 103.22(19)
C61 P3 C71 100.1(2)
C51 P3 Ru1 114.74(13)
C61 P3 Ru1 119.17(14)
C71 P3 Ru1 114.10(15)
C9 C5 H5A 109.5
C9 C5 H5B 109.5
H5A C5 H5B 109.5
C9 C5 H5C 109.5
H5A C5 H5C 109.5
H5B C5 H5C 109.5
O7 C6 C9 113.1(3)
O7 C6 H6A 109.0
C9 C6 H6A 109.0
O7 C6 H6B 109.0
C9 C6 H6B 109.0
H6A C6 H6B 107.8
C6 O7 H7 109.5
C9 C8 P1 119.8(3)
C9 C8 H8A 107.4
P1 C8 H8A 107.4
C9 C8 H8B 107.4
P1 C8 H8B 107.4
H8A C8 H8B 106.9
C5 C9 C8 113.1(3)
C5 C9 C10 112.7(3)
C8 C9 C10 111.2(3)
C5 C9 C6 108.3(3)
C8 C9 C6 103.7(3)
C10 C9 C6 107.2(3)
C9 C10 P2 119.8(3)
C9 C10 H10A 107.4
P2 C10 H10A 107.4
C9 C10 H10B 107.4
P2 C10 H10B 107.4
H10A C10 H10B 106.9
C12 C11 C16 118.5(4)
C12 C11 P1 120.0(3)
C16 C11 P1 121.4(3)
C13 C12 C11 120.4(4)
C13 C12 H12 119.8
C11 C12 H12 119.8
C14 C13 C12 120.8(4)
C14 C13 H13 119.6
C12 C13 H13 119.6
C13 C14 C15 119.4(4)
C13 C14 H14 120.3
C15 C14 H14 120.3
C14 C15 C16 120.1(5)
C14 C15 H15 119.9
C16 C15 H15 119.9
C15 C16 C11 120.7(4)
C15 C16 H16 119.6
C11 C16 H16 119.6
C22 C21 C26 118.5(4)
C22 C21 P1 120.1(3)
C26 C21 P1 121.4(3)
C23 C22 C21 120.6(4)
C23 C22 H22 119.7
C21 C22 H22 119.7
C24 C23 C22 120.7(4)
C24 C23 H23 119.6
C22 C23 H23 119.6
C23 C24 C25 119.3(5)
C23 C24 H24 120.3
C25 C24 H24 120.3
C24 C25 C26 120.3(5)
C24 C25 H25 119.8
C26 C25 H25 119.8
C21 C26 C25 120.5(4)
C21 C26 H26 119.7
C25 C26 H26 119.7
C36 C31 C32 118.4(4)
C36 C31 P2 121.5(3)
C32 C31 P2 119.8(3)
C33 C32 C31 120.6(4)
C33 C32 H32 119.7
C31 C32 H32 119.7
C34 C33 C32 120.9(4)
C34 C33 H33 119.6
C32 C33 H33 119.6
C33 C34 C35 119.1(4)
C33 C34 H34 120.4
C35 C34 H34 120.4
C34 C35 C36 120.3(5)
C34 C35 H35 119.8
C36 C35 H35 119.8
C31 C36 C35 120.7(4)
C31 C36 H36 119.6
C35 C36 H36 119.6
C46 C41 C42 119.3(4)
C46 C41 P2 115.8(3)
C42 C41 P2 124.5(3)
C41 C42 C43 119.7(4)
C41 C42 H42 120.1
C43 C42 H42 120.1
C44 C43 C42 120.7(4)
C44 C43 H43 119.7
C42 C43 H43 119.7
C45 C44 C43 119.9(4)
C45 C44 H44 120.1
C43 C44 H44 120.1
C44 C45 C46 119.6(4)
C44 C45 H45 120.2
C46 C45 H45 120.2
C41 C46 C45 120.9(4)
C41 C46 H46 119.5
C45 C46 H46 119.5
C52 C51 C56 118.7(4)
C52 C51 P3 123.0(3)
C56 C51 P3 118.3(3)
C51 C52 C53 120.0(4)
C51 C52 H52 120.0
C53 C52 H52 120.0
C54 C53 C52 120.7(5)
C54 C53 H53 119.7
C52 C53 H53 119.7
C53 C54 C55 120.4(5)
C53 C54 H54 119.8
C55 C54 H54 119.8
C54 C55 C56 119.2(5)
C54 C55 H55 120.4
C56 C55 H55 120.4
C55 C56 C51 121.1(4)
C55 C56 H56 119.4
C51 C56 H56 119.4
C62 C61 C66 118.1(4)
C62 C61 P3 123.9(4)
C66 C61 P3 118.0(3)
C63 C62 C61 121.3(5)
C63 C62 H62 119.3
C61 C62 H62 119.3
C64 C63 C62 119.7(5)
C64 C63 H63 120.1
C62 C63 H63 120.1
C63 C64 C65 120.0(5)
C63 C64 H64 120.0
C65 C64 H64 120.0
C66 C65 C64 120.1(5)
C66 C65 H65 120.0
C64 C65 H65 120.0
C65 C66 C61 120.6(5)
C65 C66 H66 119.7
C61 C66 H66 119.7
C72 C71 C76 118.1(4)
C72 C71 P3 121.4(3)
C76 C71 P3 120.4(4)
C71 C72 C73 120.6(5)
C71 C72 H72 119.7
C73 C72 H72 119.7
C74 C73 C72 120.7(6)
C74 C73 H73 119.7
C72 C73 H73 119.7
C75 C74 C73 119.4(5)
C75 C74 H74 120.3
C73 C74 H74 120.3
C74 C75 C76 120.3(5)
C74 C75 H75 119.8
C76 C75 H75 119.8
C71 C76 C75 120.9(5)
C71 C76 H76 119.6
C75 C76 H76 119.6
Cl2 C81 Cl3 107.2(5)
Cl2 C81 H81A 110.3
Cl3 C81 H81A 110.3
Cl2 C81 H81B 110.3
Cl3 C81 H81B 110.3
H81A C81 H81B 108.5

loop_
_geom_bond_atom_site_label_1
_geom_bond_atom_site_label_2
_geom_bond_distance
Ru1 C1 1.845(5)
Ru1 P2 2.3586(10)
Ru1 P3 2.3806(11)
Ru1 P1 2.4279(10)
Ru1 Cl1 2.4725(11)
Ru1 H1 1.62(5)
C1 O1 1.109(5)
P1 C8 1.842(4)
P1 C21 1.843(4)
P1 C11 1.852(4)
P2 C31 1.845(4)
P2 C41 1.850(4)
P2 C10 1.853(4)
P3 C51 1.822(4)
P3 C61 1.840(4)
P3 C71 1.840(4)
C5 C9 1.530(6)
C5 H5A 0.9800
C5 H5B 0.9800
C5 H5C 0.9800
C6 O7 1.411(5)
C6 C9 1.541(5)
C6 H6A 0.9900
C6 H6B 0.9900
O7 H7 0.8400
C8 C9 1.537(5)
C8 H8A 0.9900
C8 H8B 0.9900
C9 C10 1.541(5)
C10 H10A 0.9900
C10 H10B 0.9900
C11 C12 1.393(5)
C11 C16 1.396(6)
C12 C13 1.393(6)
C12 H12 0.9500
C13 C14 1.378(7)
C13 H13 0.9500
C14 C15 1.387(7)
C14 H14 0.9500
C15 C16 1.393(6)
C15 H15 0.9500
C16 H16 0.9500
C21 C22 1.386(5)
C21 C26 1.387(6)
C22 C23 1.381(6)
C22 H22 0.9500
C23 C24 1.374(7)
C23 H23 0.9500
C24 C25 1.376(7)
C24 H24 0.9500
C25 C26 1.390(6)
C25 H25 0.9500
C26 H26 0.9500
C31 C36 1.377(6)
C31 C32 1.404(6)
C32 C33 1.383(6)
C32 H32 0.9500
C33 C34 1.375(7)
C33 H33 0.9500
C34 C35 1.387(7)
C34 H34 0.9500
C35 C36 1.399(6)
C35 H35 0.9500
C36 H36 0.9500
C41 C46 1.378(6)
C41 C42 1.381(6)
C42 C43 1.393(6)
C42 H42 0.9500
C43 C44 1.374(7)
C43 H43 0.9500
C44 C45 1.374(7)
C44 H44 0.9500
C45 C46 1.392(6)
C45 H45 0.9500
C46 H46 0.9500
C51 C52 1.387(6)
C51 C56 1.398(6)
C52 C53 1.395(6)
C52 H52 0.9500
C53 C54 1.372(7)
C53 H53 0.9500
C54 C55 1.383(7)
C54 H54 0.9500
C55 C56 1.392(6)
C55 H55 0.9500
C56 H56 0.9500
C61 C62 1.385(6)
C61 C66 1.401(6)
C62 C63 1.384(7)
C62 H62 0.9500
C63 C64 1.378(8)
C63 H63 0.9500
C64 C65 1.383(8)
C64 H64 0.9500
C65 C66 1.381(6)
C65 H65 0.9500
C66 H66 0.9500
C71 C72 1.379(7)
C71 C76 1.390(6)
C72 C73 1.394(7)
C72 H72 0.9500
C73 C74 1.375(9)
C73 H73 0.9500
C74 C75 1.366(9)
C74 H74 0.9500
C75 C76 1.393(7)
C75 H75 0.9500
C76 H76 0.9500
C81 Cl2 1.735(10)
C81 Cl3 1.776(9)
C81 H81A 0.9900
C81 H81B 0.9900

loop_
_geom_torsion_atom_site_label_1
_geom_torsion_atom_site_label_2
_geom_torsion_atom_site_label_3
_geom_torsion_atom_site_label_4
_geom_torsion
C21 P1 C8 C9 78.0(3)
C11 P1 C8 C9 -178.1(3)
Ru1 P1 C8 C9 -54.3(3)
P1 C8 C9 C5 -50.5(4)
P1 C8 C9 C10 77.4(4)
P1 C8 C9 C6 -167.6(3)
O7 C6 C9 C5 62.6(4)
O7 C6 C9 C8 -176.9(3)
O7 C6 C9 C10 -59.2(4)
C5 C9 C10 P2 61.2(4)
C8 C9 C10 P2 -67.0(4)
C6 C9 C10 P2 -179.7(3)
C31 P2 C10 C9 168.2(3)
C41 P2 C10 C9 -92.3(3)
Ru1 P2 C10 C9 39.7(4)
C8 P1 C11 C12 -143.8(3)
C21 P1 C11 C12 -39.7(4)
Ru1 P1 C11 C12 95.1(3)
C8 P1 C11 C16 39.9(4)
C21 P1 C11 C16 144.1(3)
Ru1 P1 C11 C16 -81.2(3)
C16 C11 C12 C13 -0.6(6)
P1 C11 C12 C13 -177.0(3)
C11 C12 C13 C14 -0.6(7)
C12 C13 C14 C15 1.3(7)
C13 C14 C15 C16 -0.7(7)
C14 C15 C16 C11 -0.5(7)
C12 C11 C16 C15 1.1(6)
P1 C11 C16 C15 177.4(3)
C8 P1 C21 C22 57.1(4)
C11 P1 C21 C22 -45.2(4)
Ru1 P1 C21 C22 -176.6(3)
C8 P1 C21 C26 -122.0(4)
C11 P1 C21 C26 135.7(3)
Ru1 P1 C21 C26 4.3(4)
C26 C21 C22 C23 -0.7(7)
P1 C21 C22 C23 -179.9(4)
C21 C22 C23 C24 -0.4(8)
C22 C23 C24 C25 1.2(9)
C23 C24 C25 C26 -0.8(9)
C22 C21 C26 C25 1.1(7)
P1 C21 C26 C25 -179.7(4)
C24 C25 C26 C21 -0.4(8)
C41 P2 C31 C36 110.0(4)
C10 P2 C31 C36 -141.6(4)
Ru1 P2 C31 C36 -12.1(4)
C41 P2 C31 C32 -63.2(3)
C10 P2 C31 C32 45.1(4)
Ru1 P2 C31 C32 174.7(3)
C36 C31 C32 C33 1.6(6)
P2 C31 C32 C33 175.1(3)
C31 C32 C33 C34 -1.3(7)
C32 C33 C34 C35 0.7(8)
C33 C34 C35 C36 -0.6(8)
C32 C31 C36 C35 -1.5(7)
P2 C31 C36 C35 -174.8(4)
C34 C35 C36 C31 1.0(8)
C31 P2 C41 C46 -67.9(4)
C10 P2 C41 C46 -170.9(3)
Ru1 P2 C41 C46 55.4(4)
C31 P2 C41 C42 105.5(4)
C10 P2 C41 C42 2.4(4)
Ru1 P2 C41 C42 -131.3(4)
C46 C41 C42 C43 -0.7(7)
P2 C41 C42 C43 -173.8(4)
C41 C42 C43 C44 -0.4(8)
C42 C43 C44 C45 1.4(8)
C43 C44 C45 C46 -1.4(8)
C42 C41 C46 C45 0.7(7)
P2 C41 C46 C45 174.4(4)
C44 C45 C46 C41 0.4(7)
C61 P3 C51 C52 -113.3(4)
C71 P3 C51 C52 -9.3(4)
Ru1 P3 C51 C52 115.5(3)
C61 P3 C51 C56 67.6(4)
C71 P3 C51 C56 171.6(3)
Ru1 P3 C51 C56 -63.7(3)
C56 C51 C52 C53 1.3(6)
P3 C51 C52 C53 -177.9(3)
C51 C52 C53 C54 -1.3(7)
C52 C53 C54 C55 0.6(8)
C53 C54 C55 C56 0.0(7)
C54 C55 C56 C51 0.1(7)
C52 C51 C56 C55 -0.7(6)
P3 C51 C56 C55 178.5(3)
C51 P3 C61 C62 4.0(4)
C71 P3 C61 C62 -102.3(4)
Ru1 P3 C61 C62 132.6(3)
C51 P3 C61 C66 -177.6(3)
C71 P3 C61 C66 76.1(4)
Ru1 P3 C61 C66 -49.0(4)
C66 C61 C62 C63 2.5(7)
P3 C61 C62 C63 -179.0(4)
C61 C62 C63 C64 0.6(8)
C62 C63 C64 C65 -3.6(8)
C63 C64 C65 C66 3.3(7)
C64 C65 C66 C61 -0.1(7)
C62 C61 C66 C65 -2.8(7)
P3 C61 C66 C65 178.7(4)
C51 P3 C71 C72 93.7(4)
C61 P3 C71 C72 -160.0(4)
Ru1 P3 C71 C72 -31.5(4)
C51 P3 C71 C76 -83.0(4)
C61 P3 C71 C76 23.4(4)
Ru1 P3 C71 C76 151.8(4)
C76 C71 C72 C73 -1.2(7)
P3 C71 C72 C73 -177.9(4)
C71 C72 C73 C74 0.4(8)
C72 C73 C74 C75 -0.4(9)
C73 C74 C75 C76 1.4(9)
C72 C71 C76 C75 2.2(8)
P3 C71 C76 C75 178.9(4)
C74 C75 C76 C71 -2.3(9)
